data_7032113
loop_
_publ_author_name
'Adhikari, Birendra Babu'
'Zhao, Xiang'
'Derakhshan, Shahab'
'Schramm, Michael P.'

_publ_section_title
;
 p-tert-Butylcalix[6]arene hexacarboxylic acid as host for Pb(ii), Sr(ii)
 and Ba(ii).
;
_journal_issue 41
_journal_name_full 'Dalton transactions (Cambridge, England : 2003)'
_journal_page_first 15560
_journal_page_last 15565
_journal_paper_doi 10.1039/c4dt02182g
_journal_volume 43
_journal_year 2014
_chemical_formula_moiety 'C78 H90 O18 Sr (H2O)'
_chemical_formula_sum 'C78 H92 O19 Sr'
_chemical_formula_weight 1421.1934
_chemical_name_systematic
; 
 ? 
;
_space_group_IT_number 222
_symmetry_cell_setting cubic
_symmetry_space_group_name_Hall '-P 4a 2bc 3'
_symmetry_space_group_name_H-M 'P n -3 n :2'
_atom_sites_solution_hydrogens geom
_atom_sites_solution_primary direct
_atom_sites_solution_secondary difmap
_audit_creation_method SHELXL-97
_cell_angle_alpha 90.00
_cell_angle_beta 90.00
_cell_angle_gamma 90.00
_cell_formula_units_Z 8
_cell_length_a 28.3335(2)
_cell_length_b 28.3335(2)
_cell_length_c 28.3335(2)
_cell_measurement_temperature 174(2)
_cell_volume 22745.8(3)
_computing_cell_refinement 'Bruker SMART'
_computing_data_collection 'Bruker SMART'
_computing_data_reduction 'Bruker SAINT'
_computing_molecular_graphics 'Bruker SHELXTL'
_computing_publication_material Platon
_computing_structure_refinement 'SHELXL-97 (Sheldrick, 1997)'
_computing_structure_solution 'SHELXS-97 (Sheldrick, 1990)'
_diffrn_ambient_temperature 174(2)
_diffrn_measured_fraction_theta_full 1.000
_diffrn_measured_fraction_theta_max 1.000
_diffrn_measurement_method 'phi and omega scans'
_diffrn_radiation_monochromator graphite
_diffrn_radiation_source 'fine-focus sealed tube'
_diffrn_radiation_type MoK\a
_diffrn_radiation_wavelength 0.71073
_diffrn_reflns_av_R_equivalents 0.0847
_diffrn_reflns_av_sigmaI/netI 0.0203
_diffrn_reflns_limit_h_max 22
_diffrn_reflns_limit_h_min -31
_diffrn_reflns_limit_k_max 32
_diffrn_reflns_limit_k_min -31
_diffrn_reflns_limit_l_max 31
_diffrn_reflns_limit_l_min -32
_diffrn_reflns_number 106573
_diffrn_reflns_theta_full 24.03
_diffrn_reflns_theta_max 24.03
_diffrn_reflns_theta_min 1.02
_exptl_absorpt_coefficient_mu 0.518
_exptl_absorpt_correction_T_max 0.7450
_exptl_absorpt_correction_T_min 0.6375
_exptl_absorpt_correction_type multi-scan
_exptl_absorpt_process_details 'SADABS 2012/1'
_exptl_crystal_colour colorless
_exptl_crystal_density_diffrn 0.820
_exptl_crystal_density_method 'not measured'
_exptl_crystal_description cube
_exptl_crystal_F_000 5920
_exptl_crystal_recrystallization_method 'Re-crystallisation from solvent: chloroform/acetonitrile 1:1'
_exptl_crystal_size_max 0.105
_exptl_crystal_size_mid 0.098
_exptl_crystal_size_min 0.092
_platon_squeeze_details
'3827 electrons were removed from the unit cell, giving 9.97 electrons for each formula unit. We ascribe these to one water molecule for each formula unit. Examination of the e-density map in the void space showed isolated and disordered atoms consistent with  single oxygens.'
_refine_diff_density_max 0.450
_refine_diff_density_min -0.568
_refine_diff_density_rms 0.048
_refine_ls_extinction_method none
_refine_ls_goodness_of_fit_ref 1.127
_refine_ls_hydrogen_treatment constr
_refine_ls_matrix_type full
_refine_ls_number_parameters 147
_refine_ls_number_reflns 3015
_refine_ls_number_restraints 0
_refine_ls_restrained_S_all 1.127
_refine_ls_R_factor_all 0.0714
_refine_ls_R_factor_gt 0.0517
_refine_ls_shift/su_max 0.001
_refine_ls_shift/su_mean 0.000
_refine_ls_structure_factor_coef Fsqd
_refine_ls_weighting_details 'calc w=1/[\s^2^(Fo^2^)+(0.0606P)^2^+25.7641P] where P=(Fo^2^+2Fc^2^)/3'
_refine_ls_weighting_scheme calc
_refine_ls_wR_factor_gt 0.1309
_refine_ls_wR_factor_ref 0.1420
_reflns_number_gt 2573
_reflns_number_total 3015
_reflns_threshold_expression >2sigma(I)
_cod_data_source_file c4dt02182g2.cif
_cod_data_source_block am
_cod_depositor_comments
;
The following automatic conversions were performed:

'_symmetry_cell_setting' value 'Cubic' changed to 'cubic' according
to
/usr/data/users/saulius/crontab/automatic-downloads/rss-feeds/RSC/lib/dictionaries/cif_core.dic
dictionary named 'cif_core.dic' version 2.4.2 from 2011-04-26.

Automatic conversion script
Id: cif_fix_values 2281 2013-09-26 08:29:07Z andrius 

 Adding full bibliography for 7032113.cif.
;
_cod_original_cell_volume 22745.8(5)
_cod_original_sg_symbol_H-M 'P n -3 n'
_cod_database_code 7032113

loop_
_symmetry_equiv_pos_as_xyz
'x, y, z'
'-x+1/2, -y+1/2, z'
'-x+1/2, y, -z+1/2'
'x, -y+1/2, -z+1/2'
'z, x, y'
'z, -x+1/2, -y+1/2'
'-z+1/2, -x+1/2, y'
'-z+1/2, x, -y+1/2'
'y, z, x'
'-y+1/2, z, -x+1/2'
'y, -z+1/2, -x+1/2'
'-y+1/2, -z+1/2, x'
'y, x, -z+1/2'
'-y+1/2, -x+1/2, -z+1/2'
'y, -x+1/2, z'
'-y+1/2, x, z'
'x, z, -y+1/2'
'-x+1/2, z, y'
'-x+1/2, -z+1/2, -y+1/2'
'x, -z+1/2, y'
'z, y, -x+1/2'
'z, -y+1/2, x'
'-z+1/2, y, x'
'-z+1/2, -y+1/2, -x+1/2'
'-x, -y, -z'
'x-1/2, y-1/2, -z'
'x-1/2, -y, z-1/2'
'-x, y-1/2, z-1/2'
'-z, -x, -y'
'-z, x-1/2, y-1/2'
'z-1/2, x-1/2, -y'
'z-1/2, -x, y-1/2'
'-y, -z, -x'
'y-1/2, -z, x-1/2'
'-y, z-1/2, x-1/2'
'y-1/2, z-1/2, -x'
'-y, -x, z-1/2'
'y-1/2, x-1/2, z-1/2'
'-y, x-1/2, -z'
'y-1/2, -x, -z'
'-x, -z, y-1/2'
'x-1/2, -z, -y'
'x-1/2, z-1/2, y-1/2'
'-x, z-1/2, -y'
'-z, -y, x-1/2'
'-z, y-1/2, -x'
'z-1/2, -y, -x'
'z-1/2, y-1/2, x-1/2'

loop_
_atom_site_label
_atom_site_type_symbol
_atom_site_fract_x
_atom_site_fract_y
_atom_site_fract_z
_atom_site_U_iso_or_equiv
_atom_site_adp_type
_atom_site_occupancy
_atom_site_symmetry_multiplicity
_atom_site_calc_flag
_atom_site_refinement_flags
Sr1 Sr 1.0000 0.5000 1.0000 0.0169(2) Uani 1 6 d S
O1 O 1.05119(6) 0.42025(6) 0.99976(6) 0.0197(4) Uani 1 1 d .
O2 O 1.06491(7) 0.34381(7) 1.01462(8) 0.0355(5) Uani 1 1 d .
O3 O 0.95897(6) 0.40733(6) 0.99545(6) 0.0175(4) Uani 1 1 d .
C3 C 0.91043(9) 0.39762(9) 0.99062(9) 0.0163(6) Uani 1 1 d .
C9 C 0.91959(10) 0.40177(9) 0.90004(10) 0.0203(6) Uani 1 1 d .
H9A H 0.9011 0.3892 0.8741 0.024 Uiso 1 1 calc R
H9B H 0.9216 0.4356 0.8953 0.024 Uiso 1 1 calc R
C8 C 0.89172(9) 0.39346(9) 0.94516(9) 0.0168(6) Uani 1 1 d .
C7 C 0.84319(9) 0.38644(9) 0.94134(10) 0.0196(6) Uani 1 1 d .
H7A H 0.8302 0.3833 0.9114 0.024 Uiso 1 1 calc R
C4 C 0.88202(9) 0.39548(9) 1.03090(9) 0.0168(6) Uani 1 1 d .
C1 C 1.03692(10) 0.38030(10) 1.00664(9) 0.0205(6) Uani 1 1 d .
C5 C 0.83395(9) 0.38834(9) 1.02469(9) 0.0199(6) Uani 1 1 d .
H5A H 0.8148 0.3865 1.0513 0.024 Uiso 1 1 calc R
C6 C 0.81309(9) 0.38383(9) 0.98030(10) 0.0188(6) Uani 1 1 d .
C2 C 0.98665(10) 0.36647(10) 1.00624(10) 0.0196(6) Uani 1 1 d .
H2A H 0.9814 0.3422 0.9827 0.024 Uiso 1 1 calc R
H2B H 0.9777 0.3540 1.0368 0.024 Uiso 1 1 calc R
C10 C 0.76003(10) 0.37706(10) 0.97302(10) 0.0271(7) Uani 1 1 d .
C11 C 0.73331(11) 0.37580(13) 1.01919(12) 0.0423(9) Uani 1 1 d .
H11A H 0.7448 0.3502 1.0382 0.063 Uiso 1 1 calc R
H11B H 0.7003 0.3713 1.0130 0.063 Uiso 1 1 calc R
H11C H 0.7379 0.4051 1.0357 0.063 Uiso 1 1 calc R
C12 C 0.74133(12) 0.41786(14) 0.94244(15) 0.0558(11) Uani 1 1 d .
H12A H 0.7466 0.4473 0.9584 0.084 Uiso 1 1 calc R
H12B H 0.7081 0.4137 0.9371 0.084 Uiso 1 1 calc R
H12C H 0.7576 0.4181 0.9127 0.084 Uiso 1 1 calc R
C13 C 0.75135(12) 0.33046(13) 0.94643(13) 0.0503(10) Uani 1 1 d .
H13A H 0.7630 0.3046 0.9649 0.075 Uiso 1 1 calc R
H13B H 0.7675 0.3313 0.9166 0.075 Uiso 1 1 calc R
H13C H 0.7181 0.3265 0.9412 0.075 Uiso 1 1 calc R

loop_
_atom_site_aniso_label
_atom_site_aniso_U_11
_atom_site_aniso_U_22
_atom_site_aniso_U_33
_atom_site_aniso_U_23
_atom_site_aniso_U_13
_atom_site_aniso_U_12
Sr1 0.0169(2) 0.0169(2) 0.0169(2) 0.00009(14) -0.00009(14) 0.00009(14)
O1 0.0178(10) 0.0218(11) 0.0194(10) -0.0028(8) 0.0022(8) -0.0015(8)
O2 0.0294(12) 0.0206(11) 0.0564(15) 0.0055(10) -0.0040(10) 0.0072(9)
O3 0.0152(10) 0.0168(10) 0.0205(10) 0.0015(8) -0.0006(7) 0.0008(7)
C3 0.0148(14) 0.0113(13) 0.0226(15) -0.0011(11) 0.0015(11) -0.0015(11)
C9 0.0222(15) 0.0187(14) 0.0200(14) -0.0015(11) 0.0023(12) -0.0004(12)
C8 0.0159(14) 0.0157(14) 0.0187(14) -0.0015(11) -0.0003(11) -0.0001(11)
C7 0.0176(15) 0.0200(14) 0.0213(15) -0.0042(11) -0.0018(12) 0.0004(11)
C4 0.0189(14) 0.0120(13) 0.0194(15) -0.0023(11) 0.0027(11) -0.0010(11)
C1 0.0224(15) 0.0213(16) 0.0177(15) -0.0035(12) -0.0005(11) 0.0014(13)
C5 0.0201(15) 0.0178(14) 0.0218(15) -0.0022(11) 0.0072(12) -0.0007(11)
C6 0.0173(14) 0.0151(14) 0.0240(15) -0.0012(11) 0.0035(12) -0.0010(11)
C2 0.0237(15) 0.0135(14) 0.0217(15) -0.0008(11) 0.0002(11) 0.0017(11)
C10 0.0201(16) 0.0300(17) 0.0312(17) -0.0059(13) 0.0003(12) -0.0016(12)
C11 0.0185(16) 0.062(2) 0.046(2) -0.0158(18) 0.0051(15) -0.0107(16)
C12 0.0236(19) 0.072(3) 0.071(3) 0.012(2) -0.0061(18) 0.0080(18)
C13 0.0270(18) 0.059(2) 0.064(3) -0.027(2) 0.0009(18) -0.0115(17)

loop_
_atom_type_symbol
_atom_type_description
_atom_type_scat_dispersion_real
_atom_type_scat_dispersion_imag
_atom_type_scat_source
C C 0.0033 0.0016 'International Tables Vol C Tables 4.2.6.8 and 6.1.1.4'
H H 0.0000 0.0000 'International Tables Vol C Tables 4.2.6.8 and 6.1.1.4'
O O 0.0106 0.0060 'International Tables Vol C Tables 4.2.6.8 and 6.1.1.4'
Sr Sr -1.5307 3.2498 'International Tables Vol C Tables 4.2.6.8 and 6.1.1.4'

loop_
_geom_angle_atom_site_label_1
_geom_angle_atom_site_label_2
_geom_angle_atom_site_label_3
_geom_angle
_geom_angle_site_symmetry_1
_geom_angle_site_symmetry_3
O1 Sr1 O1 63.19(6) 30_756 25_767
O1 Sr1 O1 63.19(6) 30_756 36_657
O1 Sr1 O1 63.19(6) 25_767 36_657
O1 Sr1 O1 116.81(6) 30_756 .
O1 Sr1 O1 180.0 25_767 .
O1 Sr1 O1 116.81(6) 36_657 .
O1 Sr1 O1 116.81(6) 30_756 12_665
O1 Sr1 O1 116.81(6) 25_767 12_665
O1 Sr1 O1 180.000(1) 36_657 12_665
O1 Sr1 O1 63.19(6) . 12_665
O1 Sr1 O1 180.0 30_756 6_566
O1 Sr1 O1 116.81(6) 25_767 6_566
O1 Sr1 O1 116.81(6) 36_657 6_566
O1 Sr1 O1 63.19(6) . 6_566
O1 Sr1 O1 63.19(6) 12_665 6_566
O1 Sr1 O3 62.82(5) 30_756 25_767
O1 Sr1 O3 56.60(5) 25_767 25_767
O1 Sr1 O3 111.53(5) 36_657 25_767
O1 Sr1 O3 123.40(5) . 25_767
O1 Sr1 O3 68.47(5) 12_665 25_767
O1 Sr1 O3 117.18(5) 6_566 25_767
O1 Sr1 O3 56.60(5) 30_756 30_756
O1 Sr1 O3 111.53(5) 25_767 30_756
O1 Sr1 O3 62.82(5) 36_657 30_756
O1 Sr1 O3 68.47(5) . 30_756
O1 Sr1 O3 117.18(5) 12_665 30_756
O1 Sr1 O3 123.40(5) 6_566 30_756
O3 Sr1 O3 113.09(3) 25_767 30_756
O1 Sr1 O3 68.47(5) 30_756 12_665
O1 Sr1 O3 117.18(5) 25_767 12_665
O1 Sr1 O3 123.40(5) 36_657 12_665
O1 Sr1 O3 62.82(5) . 12_665
O1 Sr1 O3 56.60(5) 12_665 12_665
O1 Sr1 O3 111.53(5) 6_566 12_665
O3 Sr1 O3 66.91(3) 25_767 12_665
O3 Sr1 O3 66.91(3) 30_756 12_665
O1 Sr1 O3 117.18(5) 30_756 .
O1 Sr1 O3 123.40(5) 25_767 .
O1 Sr1 O3 68.47(5) 36_657 .
O1 Sr1 O3 56.60(5) . .
O1 Sr1 O3 111.53(5) 12_665 .
O1 Sr1 O3 62.82(5) 6_566 .
O3 Sr1 O3 180.000(1) 25_767 .
O3 Sr1 O3 66.91(3) 30_756 .
O3 Sr1 O3 113.09(3) 12_665 .
O1 Sr1 O3 111.53(5) 30_756 36_657
O1 Sr1 O3 62.82(5) 25_767 36_657
O1 Sr1 O3 56.60(5) 36_657 36_657
O1 Sr1 O3 117.18(5) . 36_657
O1 Sr1 O3 123.40(5) 12_665 36_657
O1 Sr1 O3 68.47(5) 6_566 36_657
O3 Sr1 O3 113.09(3) 25_767 36_657
O3 Sr1 O3 113.09(3) 30_756 36_657
O3 Sr1 O3 180.0 12_665 36_657
O3 Sr1 O3 66.91(3) . 36_657
O1 Sr1 O3 123.40(5) 30_756 6_566
O1 Sr1 O3 68.47(5) 25_767 6_566
O1 Sr1 O3 117.18(5) 36_657 6_566
O1 Sr1 O3 111.53(5) . 6_566
O1 Sr1 O3 62.82(5) 12_665 6_566
O1 Sr1 O3 56.60(5) 6_566 6_566
O3 Sr1 O3 66.91(3) 25_767 6_566
O3 Sr1 O3 180.0 30_756 6_566
O3 Sr1 O3 113.09(3) 12_665 6_566
O3 Sr1 O3 113.09(3) . 6_566
O3 Sr1 O3 66.91(3) 36_657 6_566
C1 O1 Sr1 127.06(17) . .
C3 O3 C2 113.42(19) . .
C3 O3 Sr1 125.27(14) . .
C2 O3 Sr1 120.51(14) . .
C4 C3 C8 122.0(2) . .
C4 C3 O3 119.4(2) . .
C8 C3 O3 118.4(2) . .
C4 C9 C8 119.7(2) 30_756 .
C7 C8 C3 117.2(2) . .
C7 C8 C9 118.0(2) . .
C3 C8 C9 124.4(2) . .
C8 C7 C6 123.3(3) . .
C5 C4 C3 117.9(2) . .
C5 C4 C9 119.5(2) . 36_657
C3 C4 C9 122.6(2) . 36_657
O1 C1 O2 123.7(3) . .
O1 C1 C2 124.4(2) . .
O2 C1 C2 111.8(2) . .
C4 C5 C6 122.9(2) . .
C5 C6 C7 116.7(2) . .
C5 C6 C10 123.3(2) . .
C7 C6 C10 120.0(2) . .
O3 C2 C1 108.4(2) . .
C11 C10 C6 112.2(2) . .
C11 C10 C12 109.4(3) . .
C6 C10 C12 108.7(2) . .
C11 C10 C13 108.9(3) . .
C6 C10 C13 109.3(2) . .
C12 C10 C13 108.3(3) . .

loop_
_geom_bond_atom_site_label_1
_geom_bond_atom_site_label_2
_geom_bond_distance
_geom_bond_site_symmetry_2
Sr1 O1 2.6850(18) 30_756
Sr1 O1 2.6850(18) 25_767
Sr1 O1 2.6850(18) 36_657
Sr1 O1 2.6850(18) .
Sr1 O1 2.6850(18) 12_665
Sr1 O1 2.6850(18) 6_566
Sr1 O3 2.8744(18) 25_767
Sr1 O3 2.8744(18) 30_756
Sr1 O3 2.8744(18) 12_665
Sr1 O3 2.8744(18) .
Sr1 O3 2.8744(18) 36_657
Sr1 O3 2.8744(18) 6_566
O1 C1 1.218(3) .
O2 C1 1.322(3) .
O3 C3 1.409(3) .
O3 C2 1.431(3) .
C3 C4 1.398(4) .
C3 C8 1.398(4) .
C9 C4 1.516(4) 30_756
C9 C8 1.521(4) .
C8 C7 1.394(4) .
C7 C6 1.397(4) .
C4 C5 1.388(4) .
C4 C9 1.516(4) 36_657
C1 C2 1.477(4) .
C5 C6 1.395(4) .
C6 C10 1.530(4) .
C10 C11 1.512(4) .
C10 C12 1.539(5) .
C10 C13 1.540(4) .

loop_
_platon_squeeze_void_nr
_platon_squeeze_void_average_x
_platon_squeeze_void_average_y
_platon_squeeze_void_average_z
_platon_squeeze_void_volume
_platon_squeeze_void_count_electrons
_platon_squeeze_void_content
1 0.225 0.155 0.199 5349 1914 ' '
2 0.723 -0.163 0.696 5349 1913 ' '
